data_7217009
loop_
_publ_author_name
'Rigamonti, Luca'
'Cornia, Andrea'
'Nava, Andrea'
'Perfetti, Mauro'
'Boulon, Marie-Emmanuelle'
'Barra, Anne-Laure'
'Zhong, Xiaoliang'
'Park, Kyungwha'
'Sessoli, Roberta'

_publ_contact_author 'Cornia, Andrea'
_publ_section_title
;
 Mapping of single-site magnetic anisotropy tensors in weakly coupled spin
 clusters by torque magnetometry.
;
_journal_issue 32
_journal_name_full 'Physical chemistry chemical physics : PCCP'
_journal_page_first 17220
_journal_page_last 17230
_journal_paper_doi 10.1039/c4cp02462a
_journal_volume 16
_journal_year 2014
_chemical_compound_source synthesis
_chemical_formula_iupac '[La Fe3 (C6 H12 O3)2 (C11 H19 O2)6]'
_chemical_formula_moiety 'C78 H138 Fe3 La N2 O18'
_chemical_formula_sum 'C78 H138 Fe3 La N2 O18'
_chemical_formula_weight 1698.36
_chemical_name_common '[Fe3La(tea)2(dpm)6]'
_chemical_name_systematic
;
 ?
;
_space_group_IT_number 167
_symmetry_cell_setting trigonal
_symmetry_Int_Tables_number 167
_symmetry_space_group_name_Hall '-R 3 2"c'
_symmetry_space_group_name_H-M 'R -3 c :H'
_atom_sites_solution_hydrogens geom
_atom_sites_solution_primary direct
_atom_sites_solution_secondary difmap
_audit_creation_method SHELXL-97
_cell_angle_alpha 90.00
_cell_angle_beta 90.00
_cell_angle_gamma 120.00
_cell_formula_units_Z 6
_cell_length_a 16.8210(6)
_cell_length_b 16.8210(6)
_cell_length_c 55.396(2)
_cell_measurement_reflns_used 8612
_cell_measurement_temperature 140(2)
_cell_measurement_theta_max 28.67
_cell_measurement_theta_min 2.42
_cell_volume 13574.2(8)
_computing_cell_refinement 'Bruker-Nonius X8APEX package'
_computing_data_collection 'Bruker-Nonius X8APEX package'
_computing_data_reduction 'Bruker-Nonius X8APEX package'
_computing_molecular_graphics 'ORTEP-3 for Windows (Farrugia, 1997)'
_computing_publication_material 'WINGX publication routines v2013.3 (Farrugia, 2012)'
_computing_structure_refinement 'SHELXL-97 (Sheldrick, 1997)'
_computing_structure_solution 'SIR92 (Altomare, 1993)'
_diffrn_ambient_temperature 140(2)
_diffrn_detector_area_resol_mean 66
_diffrn_measured_fraction_theta_full 1.000
_diffrn_measured_fraction_theta_max 1.000
_diffrn_measurement_device_type 'Bruker X8APEX four-circle diffractometer'
_diffrn_measurement_method 'phi and omega scans'
_diffrn_radiation_monochromator graphite
_diffrn_radiation_source 'fine-focus sealed tube'
_diffrn_radiation_type MoK\a
_diffrn_radiation_wavelength 0.71073
_diffrn_reflns_av_R_equivalents 0.0311
_diffrn_reflns_av_sigmaI/netI 0.0141
_diffrn_reflns_limit_h_max 22
_diffrn_reflns_limit_h_min -22
_diffrn_reflns_limit_k_max 20
_diffrn_reflns_limit_k_min -22
_diffrn_reflns_limit_l_max 75
_diffrn_reflns_limit_l_min -75
_diffrn_reflns_number 51068
_diffrn_reflns_theta_full 29.00
_diffrn_reflns_theta_max 29.00
_diffrn_reflns_theta_min 2.03
_diffrn_standards_decay_% 'not measured'
_diffrn_standards_interval_count 'not measured'
_diffrn_standards_interval_time 'not measured'
_diffrn_standards_number 'not measured'
_exptl_absorpt_coefficient_mu 0.994
_exptl_absorpt_correction_T_max 0.8817
_exptl_absorpt_correction_T_min 0.6470
_exptl_absorpt_correction_type multi-scan
_exptl_absorpt_process_details
;
SADABS - Bruker Nonius area detector scaling 
and absorption correction - V2.10'
;
_exptl_crystal_colour yellow
_exptl_crystal_density_diffrn 1.247
_exptl_crystal_density_meas 1.25
_exptl_crystal_density_method 'not measured'
_exptl_crystal_F_000 5394
_exptl_crystal_size_max 0.48
_exptl_crystal_size_mid 0.34
_exptl_crystal_size_min 0.13
_refine_diff_density_max 1.178
_refine_diff_density_min -0.430
_refine_diff_density_rms 0.072
_refine_ls_extinction_method none
_refine_ls_goodness_of_fit_ref 1.075
_refine_ls_hydrogen_treatment mixed
_refine_ls_matrix_type full
_refine_ls_number_parameters 191
_refine_ls_number_reflns 4023
_refine_ls_number_restraints 85
_refine_ls_restrained_S_all 1.132
_refine_ls_R_factor_all 0.0477
_refine_ls_R_factor_gt 0.0375
_refine_ls_shift/su_max 0.001
_refine_ls_shift/su_mean 0.000
_refine_ls_structure_factor_coef Fsqd
_refine_ls_weighting_details 'calc w=1/[\s^2^(Fo^2^)+(0.0589P)^2^+24.0354P] where P=(Fo^2^+2Fc^2^)/3'
_refine_ls_weighting_scheme calc
_refine_ls_wR_factor_gt 0.1010
_refine_ls_wR_factor_ref 0.1101
_reflns_number_gt 3389
_reflns_number_total 4023
_reflns_threshold_expression >2sigma(I)
_cod_data_source_file c4cp02462a2.cif
_cod_data_source_block
;
;
_cod_depositor_comments 'Adding full bibliography for 7217009.cif.'
_cod_original_cell_volume 13574.3(9)
_cod_original_sg_symbol_H-M 'R -3 c'
_cod_database_code 7217009

loop_
_symmetry_equiv_pos_as_xyz
'x, y, z'
'-y, x-y, z'
'-x+y, -x, z'
'y, x, -z+1/2'
'x-y, -y, -z+1/2'
'-x, -x+y, -z+1/2'
'x+2/3, y+1/3, z+1/3'
'-y+2/3, x-y+1/3, z+1/3'
'-x+y+2/3, -x+1/3, z+1/3'
'y+2/3, x+1/3, -z+5/6'
'x-y+2/3, -y+1/3, -z+5/6'
'-x+2/3, -x+y+1/3, -z+5/6'
'x+1/3, y+2/3, z+2/3'
'-y+1/3, x-y+2/3, z+2/3'
'-x+y+1/3, -x+2/3, z+2/3'
'y+1/3, x+2/3, -z+7/6'
'x-y+1/3, -y+2/3, -z+7/6'
'-x+1/3, -x+y+2/3, -z+7/6'
'-x, -y, -z'
'y, -x+y, -z'
'x-y, x, -z'
'-y, -x, z-1/2'
'-x+y, y, z-1/2'
'x, x-y, z-1/2'
'-x+2/3, -y+1/3, -z+1/3'
'y+2/3, -x+y+1/3, -z+1/3'
'x-y+2/3, x+1/3, -z+1/3'
'-y+2/3, -x+1/3, z-1/6'
'-x+y+2/3, y+1/3, z-1/6'
'x+2/3, x-y+1/3, z-1/6'
'-x+1/3, -y+2/3, -z+2/3'
'y+1/3, -x+y+2/3, -z+2/3'
'x-y+1/3, x+2/3, -z+2/3'
'-y+1/3, -x+2/3, z+1/6'
'-x+y+1/3, y+2/3, z+1/6'
'x+1/3, x-y+2/3, z+1/6'

loop_
_atom_site_label
_atom_site_type_symbol
_atom_site_fract_x
_atom_site_fract_y
_atom_site_fract_z
_atom_site_U_iso_or_equiv
_atom_site_adp_type
_atom_site_occupancy
_atom_site_symmetry_multiplicity
_atom_site_calc_flag
_atom_site_refinement_flags
_atom_site_disorder_assembly
_atom_site_disorder_group
La1 La 0.0000 0.0000 0.2500 0.03518(11) Uani 1 6 d S . .
Fe1 Fe 0.21280(3) 0.0000 0.2500 0.04370(14) Uani 1 2 d S . .
O1 O 0.14648(11) 0.04070(12) 0.27067(3) 0.0412(3) Uani 1 1 d . . .
N1 N 0.0000 0.0000 0.29979(6) 0.0397(7) Uani 1 3 d S . .
O2 O 0.16736(14) -0.11935(14) 0.26772(3) 0.0542(4) Uani 1 1 d . . .
O3 O 0.27308(14) -0.04770(15) 0.22719(4) 0.0571(5) Uani 1 1 d . . .
C1 C 0.16670(18) 0.05912(19) 0.29553(4) 0.0457(5) Uani 1 1 d . . .
H1A H 0.2271 0.1154 0.2976 0.055 Uiso 1 1 calc R . .
H1B H 0.1694 0.0075 0.3033 0.055 Uiso 1 1 calc R . .
C2 C 0.09215(18) 0.07174(19) 0.30732(4) 0.0457(5) Uani 1 1 d . . .
H2A H 0.0974 0.0700 0.3251 0.055 Uiso 1 1 calc R . .
H2B H 0.1010 0.1327 0.3029 0.055 Uiso 1 1 calc R . .
C3 C 0.1965(3) -0.1788(3) 0.26558(7) 0.0514(9) Uani 0.678(3) 1 d PD A 1
C4 C 0.2543(4) -0.1781(3) 0.24732(9) 0.0654(12) Uani 0.678(3) 1 d PD A 1
H4 H 0.2707 -0.2246 0.2476 0.078 Uiso 0.678(3) 1 calc PR A 1
C5 C 0.2894(3) -0.1135(3) 0.22875(7) 0.0534(9) Uani 0.678(3) 1 d PD A 1
C6 C 0.1587(5) -0.2517(4) 0.28562(11) 0.0749(17) Uani 0.678(3) 1 d PD A 1
C7 C 0.0552(6) -0.2948(6) 0.2866(2) 0.129(4) Uani 0.678(3) 1 d PDU A 1
H7A H 0.0284 -0.3271 0.2714 0.193 Uiso 0.678(3) 1 calc PR A 1
H7B H 0.0392 -0.2467 0.2889 0.193 Uiso 0.678(3) 1 calc PR A 1
H7C H 0.0309 -0.3384 0.3001 0.193 Uiso 0.678(3) 1 calc PR A 1
C8 C 0.1906(6) -0.3218(5) 0.28373(16) 0.116(3) Uani 0.678(3) 1 d PDU A 1
H8A H 0.1680 -0.3561 0.2686 0.174 Uiso 0.678(3) 1 calc PR A 1
H8B H 0.1664 -0.3643 0.2974 0.174 Uiso 0.678(3) 1 calc PR A 1
H8C H 0.2578 -0.2899 0.2839 0.174 Uiso 0.678(3) 1 calc PR A 1
C9 C 0.1950(8) -0.2027(5) 0.30952(12) 0.154(4) Uani 0.678(3) 1 d PDU A 1
H9A H 0.1768 -0.1561 0.3115 0.231 Uiso 0.678(3) 1 calc PR A 1
H9B H 0.2622 -0.1730 0.3097 0.231 Uiso 0.678(3) 1 calc PR A 1
H9C H 0.1696 -0.2472 0.3227 0.231 Uiso 0.678(3) 1 calc PR A 1
C10 C 0.3486(3) -0.1183(4) 0.20846(8) 0.0692(14) Uani 0.678(3) 1 d PD A 1
C11 C 0.3123(6) -0.1059(8) 0.18447(11) 0.135(3) Uani 0.678(3) 1 d PDU A 1
H11A H 0.3153 -0.0462 0.1842 0.202 Uiso 0.678(3) 1 calc PR A 1
H11B H 0.2484 -0.1549 0.1824 0.202 Uiso 0.678(3) 1 calc PR A 1
H11C H 0.3496 -0.1087 0.1713 0.202 Uiso 0.678(3) 1 calc PR A 1
C12 C 0.4440(4) -0.0390(7) 0.21129(17) 0.155(4) Uani 0.678(3) 1 d PDU A 1
H12A H 0.4421 0.0182 0.2121 0.233 Uiso 0.678(3) 1 calc PR A 1
H12B H 0.4814 -0.0368 0.1975 0.233 Uiso 0.678(3) 1 calc PR A 1
H12C H 0.4710 -0.0465 0.2262 0.233 Uiso 0.678(3) 1 calc PR A 1
C13 C 0.3412(10) -0.2105(6) 0.2068(2) 0.202(6) Uani 0.678(3) 1 d PDU A 1
H13A H 0.2767 -0.2578 0.2048 0.304 Uiso 0.678(3) 1 calc PR A 1
H13B H 0.3652 -0.2225 0.2217 0.304 Uiso 0.678(3) 1 calc PR A 1
H13C H 0.3769 -0.2117 0.1930 0.304 Uiso 0.678(3) 1 calc PR A 1
C14 C 0.2031(6) -0.1449(6) 0.28118(18) 0.0614(13) Uiso 0.322(3) 1 d PD . 2
C15 C 0.2916(6) -0.0880(5) 0.29046(18) 0.0614(13) Uiso 0.322(3) 1 d PD . 2
H15 H 0.3181 -0.1150 0.3003 0.074 Uiso 0.322(3) 1 calc PR A 2
C16 C 0.3431(5) 0.0066(5) 0.28600(16) 0.0614(13) Uiso 0.322(3) 1 d PD . 2
C17 C 0.1544(8) -0.2491(6) 0.2855(2) 0.0614(13) Uiso 0.322(3) 1 d PD . 2
C18 C 0.1470(11) -0.2988(10) 0.2621(2) 0.109(2) Uiso 0.322(3) 1 d PD . 2
H18A H 0.1201 -0.2782 0.2496 0.163 Uiso 0.322(3) 1 calc PR A 2
H18B H 0.1080 -0.3650 0.2646 0.163 Uiso 0.322(3) 1 calc PR A 2
H18C H 0.2083 -0.2852 0.2570 0.163 Uiso 0.322(3) 1 calc PR A 2
C19 C 0.1971(11) -0.2782(11) 0.3052(3) 0.109(2) Uiso 0.322(3) 1 d PD . 2
H19A H 0.2017 -0.2447 0.3201 0.163 Uiso 0.322(3) 1 calc PR A 2
H19B H 0.2585 -0.2644 0.3001 0.163 Uiso 0.322(3) 1 calc PR A 2
H19C H 0.1587 -0.3443 0.3080 0.163 Uiso 0.322(3) 1 calc PR A 2
C20 C 0.0580(10) -0.2771(16) 0.2939(4) 0.109(2) Uiso 0.322(3) 1 d PD . 2
H20A H 0.0273 -0.2603 0.2815 0.163 Uiso 0.322(3) 1 calc PR A 2
H20B H 0.0611 -0.2454 0.3090 0.163 Uiso 0.322(3) 1 calc PR A 2
H20C H 0.0233 -0.3436 0.2965 0.163 Uiso 0.322(3) 1 calc PR A 2
C21 C 0.4366(6) 0.0656(6) 0.29811(16) 0.0614(13) Uiso 0.322(3) 1 d PD . 2
C22 C 0.5129(9) 0.0966(11) 0.2794(3) 0.109(2) Uiso 0.322(3) 1 d PD . 2
H22A H 0.5028 0.1305 0.2665 0.163 Uiso 0.322(3) 1 calc PR A 2
H22B H 0.5127 0.0428 0.2726 0.163 Uiso 0.322(3) 1 calc PR A 2
H22C H 0.5723 0.1366 0.2871 0.163 Uiso 0.322(3) 1 calc PR A 2
C23 C 0.4492(12) 0.1564(8) 0.3075(3) 0.109(2) Uiso 0.322(3) 1 d PD . 2
H23A H 0.4341 0.1868 0.2947 0.163 Uiso 0.322(3) 1 calc PR A 2
H23B H 0.5131 0.1959 0.3125 0.163 Uiso 0.322(3) 1 calc PR A 2
H23C H 0.4085 0.1447 0.3213 0.163 Uiso 0.322(3) 1 calc PR A 2
C24 C 0.4551(10) 0.0126(10) 0.3170(2) 0.109(2) Uiso 0.322(3) 1 d PD . 2
H24A H 0.4464 -0.0446 0.3099 0.163 Uiso 0.322(3) 1 calc PR A 2
H24B H 0.4124 -0.0016 0.3305 0.163 Uiso 0.322(3) 1 calc PR A 2
H24C H 0.5183 0.0495 0.3228 0.163 Uiso 0.322(3) 1 calc PR A 2

loop_
_atom_site_aniso_label
_atom_site_aniso_U_11
_atom_site_aniso_U_22
_atom_site_aniso_U_33
_atom_site_aniso_U_23
_atom_site_aniso_U_13
_atom_site_aniso_U_12
La1 0.04016(13) 0.04016(13) 0.02521(14) 0.000 0.000 0.02008(6)
Fe1 0.0449(2) 0.0507(3) 0.0375(2) 0.00527(19) 0.00263(9) 0.02534(14)
O1 0.0416(8) 0.0506(9) 0.0293(7) -0.0008(7) -0.0015(6) 0.0214(7)
N1 0.0453(11) 0.0453(11) 0.0286(14) 0.000 0.000 0.0227(5)
O2 0.0637(11) 0.0557(10) 0.0468(10) 0.0084(8) -0.0002(8) 0.0325(9)
O3 0.0614(12) 0.0726(13) 0.0516(11) 0.0040(9) 0.0069(9) 0.0442(11)
C1 0.0476(13) 0.0546(13) 0.0328(11) -0.0042(9) -0.0068(9) 0.0239(11)
C2 0.0520(13) 0.0528(13) 0.0311(10) -0.0058(9) -0.0052(9) 0.0253(11)
C3 0.062(2) 0.050(2) 0.048(2) -0.0010(16) -0.0071(17) 0.0325(19)
C4 0.079(3) 0.066(3) 0.068(3) -0.003(2) 0.004(2) 0.049(3)
C5 0.052(2) 0.068(2) 0.047(2) -0.0112(18) -0.0038(16) 0.0341(19)
C6 0.118(5) 0.059(3) 0.062(3) 0.013(2) -0.005(3) 0.055(3)
C7 0.117(6) 0.105(6) 0.160(9) 0.088(7) 0.042(6) 0.053(5)
C8 0.150(7) 0.098(5) 0.137(6) 0.045(4) 0.033(5) 0.091(5)
C9 0.262(11) 0.120(6) 0.074(4) 0.024(4) -0.031(5) 0.092(7)
C10 0.070(3) 0.101(4) 0.055(3) -0.010(3) 0.008(2) 0.057(3)
C11 0.143(7) 0.240(10) 0.062(4) -0.020(5) 0.007(4) 0.127(7)
C12 0.081(5) 0.183(9) 0.153(7) -0.070(6) 0.032(5) 0.029(5)
C13 0.268(12) 0.168(8) 0.208(9) -0.004(7) 0.132(9) 0.136(8)

loop_
_atom_type_symbol
_atom_type_description
_atom_type_scat_dispersion_real
_atom_type_scat_dispersion_imag
_atom_type_scat_source
C C 0.0033 0.0016 'International Tables Vol C Tables 4.2.6.8 and 6.1.1.4'
H H 0.0000 0.0000 'International Tables Vol C Tables 4.2.6.8 and 6.1.1.4'
N N 0.0061 0.0033 'International Tables Vol C Tables 4.2.6.8 and 6.1.1.4'
O O 0.0106 0.0060 'International Tables Vol C Tables 4.2.6.8 and 6.1.1.4'
Fe Fe 0.3463 0.8444 'International Tables Vol C Tables 4.2.6.8 and 6.1.1.4'
La La -0.2871 2.4523 'International Tables Vol C Tables 4.2.6.8 and 6.1.1.4'

loop_
_geom_angle_atom_site_label_1
_geom_angle_atom_site_label_2
_geom_angle_atom_site_label_3
_geom_angle
_geom_angle_site_symmetry_1
_geom_angle_site_symmetry_3
O1 La1 O1 100.43(5) 6 5
O1 La1 O1 100.43(5) 6 4
O1 La1 O1 100.43(5) 5 4
O1 La1 O1 154.53(9) 6 .
O1 La1 O1 62.58(8) 5 .
O1 La1 O1 101.29(8) 4 .
O1 La1 O1 101.29(8) 6 2
O1 La1 O1 154.53(9) 5 2
O1 La1 O1 62.58(8) 4 2
O1 La1 O1 100.43(5) . 2
O1 La1 O1 62.58(8) 6 3
O1 La1 O1 101.29(8) 5 3
O1 La1 O1 154.53(9) 4 3
O1 La1 O1 100.43(5) . 3
O1 La1 O1 100.43(5) 2 3
O1 La1 N1 62.54(4) 6 4
O1 La1 N1 62.54(4) 5 4
O1 La1 N1 62.54(4) 4 4
O1 La1 N1 117.46(4) . 4
O1 La1 N1 117.46(4) 2 4
O1 La1 N1 117.46(4) 3 4
O1 La1 N1 117.46(4) 6 .
O1 La1 N1 117.46(4) 5 .
O1 La1 N1 117.46(4) 4 .
O1 La1 N1 62.54(4) . .
O1 La1 N1 62.54(4) 2 .
O1 La1 N1 62.54(4) 3 .
N1 La1 N1 180.0 4 .
O1 La1 Fe1 31.29(4) 6 3
O1 La1 Fe1 102.73(4) 5 3
O1 La1 Fe1 129.36(4) 4 3
O1 La1 Fe1 129.36(4) . 3
O1 La1 Fe1 102.73(4) 2 3
O1 La1 Fe1 31.29(4) 3 3
N1 La1 Fe1 90.0 4 3
N1 La1 Fe1 90.0 . 3
O1 La1 Fe1 129.36(4) 6 .
O1 La1 Fe1 31.29(4) 5 .
O1 La1 Fe1 102.73(4) 4 .
O1 La1 Fe1 31.29(4) . .
O1 La1 Fe1 129.36(4) 2 .
O1 La1 Fe1 102.73(4) 3 .
N1 La1 Fe1 90.0 4 .
N1 La1 Fe1 90.0 . .
Fe1 La1 Fe1 120.0 3 .
O1 La1 Fe1 102.73(4) 6 2
O1 La1 Fe1 129.36(4) 5 2
O1 La1 Fe1 31.29(4) 4 2
O1 La1 Fe1 102.73(4) . 2
O1 La1 Fe1 31.29(4) 2 2
O1 La1 Fe1 129.36(4) 3 2
N1 La1 Fe1 90.0 4 2
N1 La1 Fe1 90.0 . 2
Fe1 La1 Fe1 120.0 3 2
Fe1 La1 Fe1 120.0 . 2
O1 Fe1 O1 82.98(10) 5 .
O1 Fe1 O2 93.76(8) 5 5
O1 Fe1 O2 96.48(8) . 5
O1 Fe1 O2 96.48(8) 5 .
O1 Fe1 O2 93.76(8) . .
O2 Fe1 O2 166.32(12) 5 .
O1 Fe1 O3 92.98(8) 5 .
O1 Fe1 O3 175.83(8) . .
O2 Fe1 O3 84.76(9) 5 .
O2 Fe1 O3 85.66(8) . .
O1 Fe1 O3 175.83(8) 5 5
O1 Fe1 O3 92.98(8) . 5
O2 Fe1 O3 85.66(8) 5 5
O2 Fe1 O3 84.76(9) . 5
O3 Fe1 O3 91.07(12) . 5
O1 Fe1 La1 41.49(5) 5 .
O1 Fe1 La1 41.49(5) . .
O2 Fe1 La1 96.84(6) 5 .
O2 Fe1 La1 96.84(6) . .
O3 Fe1 La1 134.46(6) . .
O3 Fe1 La1 134.46(6) 5 .
C1 O1 Fe1 122.15(16) . .
C1 O1 La1 127.29(15) . .
Fe1 O1 La1 107.22(7) . .
C2 N1 C2 112.29(13) . 3
C2 N1 C2 112.29(13) . 2
C2 N1 C2 112.29(13) 3 2
C2 N1 La1 106.48(15) . .
C2 N1 La1 106.48(15) 3 .
C2 N1 La1 106.48(15) 2 .
C14 O2 C3 47.5(5) . .
C14 O2 Fe1 132.2(4) . .
C3 O2 Fe1 127.8(2) . .
C16 O3 C5 91.5(5) 5 .
C16 O3 Fe1 129.5(4) 5 .
C5 O3 Fe1 132.4(2) . .
O1 C1 C2 108.9(2) . .
O1 C1 H1A 109.9 . .
C2 C1 H1A 109.9 . .
O1 C1 H1B 109.9 . .
C2 C1 H1B 109.9 . .
H1A C1 H1B 108.3 . .
N1 C2 C1 111.6(2) . .
N1 C2 H2A 109.3 . .
C1 C2 H2A 109.3 . .
N1 C2 H2B 109.3 . .
C1 C2 H2B 109.3 . .
H2A C2 H2B 108.0 . .
O2 C3 C4 125.3(4) . .
O2 C3 C6 112.2(4) . .
C4 C3 C6 122.5(4) . .
C5 C4 C3 124.1(4) . .
C5 C4 H4 117.9 . .
C3 C4 H4 117.9 . .
O3 C5 C4 122.5(3) . .
O3 C5 C10 115.3(4) . .
C4 C5 C10 122.2(4) . .
C7 C6 C9 106.4(8) . .
C7 C6 C8 113.4(6) . .
C9 C6 C8 106.2(7) . .
C7 C6 C3 108.9(5) . .
C9 C6 C3 107.6(5) . .
C8 C6 C3 113.8(5) . .
C6 C7 H7A 109.5 . .
C6 C7 H7B 109.5 . .
H7A C7 H7B 109.5 . .
C6 C7 H7C 109.5 . .
H7A C7 H7C 109.5 . .
H7B C7 H7C 109.5 . .
C6 C8 H8A 109.5 . .
C6 C8 H8B 109.5 . .
H8A C8 H8B 109.5 . .
C6 C8 H8C 109.5 . .
H8A C8 H8C 109.5 . .
H8B C8 H8C 109.5 . .
C6 C9 H9A 109.5 . .
C6 C9 H9B 109.5 . .
H9A C9 H9B 109.5 . .
C6 C9 H9C 109.5 . .
H9A C9 H9C 109.5 . .
H9B C9 H9C 109.5 . .
C13 C10 C12 115.3(7) . .
C13 C10 C11 105.0(7) . .
C12 C10 C11 107.2(6) . .
C13 C10 C5 112.4(5) . .
C12 C10 C5 108.2(4) . .
C11 C10 C5 108.5(4) . .
C10 C11 H11A 109.5 . .
C10 C11 H11B 109.5 . .
H11A C11 H11B 109.5 . .
C10 C11 H11C 109.5 . .
H11A C11 H11C 109.5 . .
H11B C11 H11C 109.5 . .
C10 C12 H12A 109.5 . .
C10 C12 H12B 109.5 . .
H12A C12 H12B 109.5 . .
C10 C12 H12C 109.5 . .
H12A C12 H12C 109.5 . .
H12B C12 H12C 109.5 . .
C10 C13 H13A 109.5 . .
C10 C13 H13B 109.5 . .
H13A C13 H13B 109.5 . .
C10 C13 H13C 109.5 . .
H13A C13 H13C 109.5 . .
H13B C13 H13C 109.5 . .
O2 C14 C15 123.3(8) . .
O2 C14 C17 116.2(7) . .
C15 C14 C17 119.9(8) . .
C16 C15 C14 123.5(8) . .
C16 C15 H15 118.3 . .
C14 C15 H15 118.3 . .
O3 C16 C15 125.0(7) 5 .
O3 C16 C21 114.4(6) 5 .
C15 C16 C21 120.6(7) . .
C18 C17 C19 111.0(10) . .
C18 C17 C20 108.1(11) . .
C19 C17 C20 106.7(11) . .
C18 C17 C14 110.2(9) . .
C19 C17 C14 114.3(9) . .
C20 C17 C14 106.2(10) . .
C17 C18 H18A 109.5 . .
C17 C18 H18B 109.5 . .
H18A C18 H18B 109.5 . .
C17 C18 H18C 109.5 . .
H18A C18 H18C 109.5 . .
H18B C18 H18C 109.5 . .
C17 C19 H19A 109.5 . .
C17 C19 H19B 109.5 . .
H19A C19 H19B 109.5 . .
C17 C19 H19C 109.5 . .
H19A C19 H19C 109.5 . .
H19B C19 H19C 109.5 . .
C17 C20 H20A 109.5 . .
C17 C20 H20B 109.5 . .
H20A C20 H20B 109.5 . .
C17 C20 H20C 109.5 . .
H20A C20 H20C 109.5 . .
H20B C20 H20C 109.5 . .
C24 C21 C22 106.7(9) . .
C24 C21 C23 113.0(10) . .
C22 C21 C23 102.5(9) . .
C24 C21 C16 111.7(8) . .
C22 C21 C16 109.9(8) . .
C23 C21 C16 112.4(9) . .
C21 C22 H22A 109.5 . .
C21 C22 H22B 109.5 . .
H22A C22 H22B 109.5 . .
C21 C22 H22C 109.5 . .
H22A C22 H22C 109.5 . .
H22B C22 H22C 109.5 . .
C21 C23 H23A 109.5 . .
C21 C23 H23B 109.5 . .
H23A C23 H23B 109.5 . .
C21 C23 H23C 109.5 . .
H23A C23 H23C 109.5 . .
H23B C23 H23C 109.5 . .
C21 C24 H24A 109.5 . .
C21 C24 H24B 109.5 . .
H24A C24 H24B 109.5 . .
C21 C24 H24C 109.5 . .
H24A C24 H24C 109.5 . .
H24B C24 H24C 109.5 . .

loop_
_geom_bond_atom_site_label_1
_geom_bond_atom_site_label_2
_geom_bond_distance
_geom_bond_site_symmetry_2
La1 O1 2.4826(16) 6
La1 O1 2.4826(16) 5
La1 O1 2.4826(16) 4
La1 O1 2.4826(16) .
La1 O1 2.4826(16) 2
La1 O1 2.4826(16) 3
La1 N1 2.758(3) 4
La1 N1 2.758(3) .
La1 Fe1 3.5795(5) 3
La1 Fe1 3.5795(5) .
La1 Fe1 3.5795(5) 2
Fe1 O1 1.9462(18) 5
Fe1 O1 1.9462(18) .
Fe1 O2 2.0108(19) 5
Fe1 O2 2.0108(19) .
Fe1 O3 2.0203(19) .
Fe1 O3 2.0203(19) 5
O1 C1 1.416(3) .
N1 C2 1.471(3) .
N1 C2 1.471(3) 3
N1 C2 1.471(3) 2
O2 C14 1.166(9) .
O2 C3 1.320(4) .
O3 C16 1.188(9) 5
O3 C5 1.269(5) .
C1 C2 1.520(4) .
C1 H1A 0.9900 .
C1 H1B 0.9900 .
C2 H2A 0.9900 .
C2 H2B 0.9900 .
C3 C4 1.399(6) .
C3 C6 1.537(6) .
C4 C5 1.395(6) .
C4 H4 0.9500 .
C5 C10 1.531(5) .
C6 C7 1.517(6) .
C6 C9 1.517(7) .
C6 C8 1.522(6) .
C7 H7A 0.9800 .
C7 H7B 0.9800 .
C7 H7C 0.9800 .
C8 H8A 0.9800 .
C8 H8B 0.9800 .
C8 H8C 0.9800 .
C9 H9A 0.9800 .
C9 H9B 0.9800 .
C9 H9C 0.9800 .
C10 C13 1.495(7) .
C10 C12 1.496(6) .
C10 C11 1.520(6) .
C11 H11A 0.9800 .
C11 H11B 0.9800 .
C11 H11C 0.9800 .
C12 H12A 0.9800 .
C12 H12B 0.9800 .
C12 H12C 0.9800 .
C13 H13A 0.9800 .
C13 H13B 0.9800 .
C13 H13C 0.9800 .
C14 C15 1.405(9) .
C14 C17 1.538(9) .
C15 C16 1.402(9) .
C15 H15 0.9500 .
C16 O3 1.188(9) 5
C16 C21 1.533(9) .
C17 C18 1.513(8) .
C17 C19 1.514(8) .
C17 C20 1.517(8) .
C18 H18A 0.9800 .
C18 H18B 0.9800 .
C18 H18C 0.9800 .
C19 H19A 0.9800 .
C19 H19B 0.9800 .
C19 H19C 0.9800 .
C20 H20A 0.9800 .
C20 H20B 0.9800 .
C20 H20C 0.9800 .
C21 C24 1.502(8) .
C21 C22 1.523(8) .
C21 C23 1.524(8) .
C22 H22A 0.9800 .
C22 H22B 0.9800 .
C22 H22C 0.9800 .
C23 H23A 0.9800 .
C23 H23B 0.9800 .
C23 H23C 0.9800 .
C24 H24A 0.9800 .
C24 H24B 0.9800 .
C24 H24C 0.9800 .
